data_1565846
loop_
_publ_author_name
'Kim, Seulgi'
'Jung, Jong Hwa'
'Lee, Shim Sung'
'Park, In-Hyeok'

_publ_section_title
;
 Regioisomers of singly bridged calix[6]crown-6 and their heavy alkali
 metal complexes: a molecular baseball glove for caesium(I)
;
_journal_coeditor_code YC5035
_journal_issue 1
_journal_name_full IUCrJ
_journal_page_first 43
_journal_page_last 48
_journal_paper_doi 10.1107/S2052252521010563
_journal_volume 9
_journal_year 2022
_chemical_formula_sum 'C54 H58 Cl3 O11 Rb'
_chemical_formula_weight 1074.82
_space_group_crystal_system triclinic
_space_group_IT_number 2
_space_group_name_Hall '-P 1'
_space_group_name_H-M_alt 'P -1'
_atom_sites_solution_hydrogens mixed
_audit_creation_method SHELXL-2018/3
_cell_angle_alpha 84.0730(10)
_cell_angle_beta 76.7280(10)
_cell_angle_gamma 62.7770(10)
_cell_formula_units_Z 2
_cell_length_a 13.4400(3)
_cell_length_b 14.3933(3)
_cell_length_c 14.8036(3)
_cell_measurement_reflns_used 9848
_cell_measurement_temperature 173(2)
_cell_measurement_theta_max 24.24
_cell_measurement_theta_min 2.46
_cell_volume 2478.47(9)
_computing_cell_refinement 'Bruker APEX software'
_computing_data_collection 'Bruker APEX software'
_computing_data_reduction 'Bruker APEX software'
_computing_molecular_graphics ORTEP
_computing_publication_material CIFTAB
_computing_structure_refinement SHELXL
_computing_structure_solution 'SHELXT 2014/5 (Sheldrick, 2014)'
_diffrn_ambient_temperature 173(2)
_diffrn_measured_fraction_theta_full 1.000
_diffrn_measured_fraction_theta_max 1.000
_diffrn_measurement_device_type 'CCD detector'
_diffrn_measurement_method 'phi and omega scans'
_diffrn_radiation_type MoK\a
_diffrn_radiation_wavelength 0.71073
_diffrn_reflns_av_R_equivalents 0.0412
_diffrn_reflns_av_unetI/netI 0.0343
_diffrn_reflns_Laue_measured_fraction_full 1.000
_diffrn_reflns_Laue_measured_fraction_max 1.000
_diffrn_reflns_limit_h_max 16
_diffrn_reflns_limit_h_min -16
_diffrn_reflns_limit_k_max 17
_diffrn_reflns_limit_k_min -17
_diffrn_reflns_limit_l_max 18
_diffrn_reflns_limit_l_min -18
_diffrn_reflns_number 57893
_diffrn_reflns_point_group_measured_fraction_full 1.000
_diffrn_reflns_point_group_measured_fraction_max 1.000
_diffrn_reflns_theta_full 25.242
_diffrn_reflns_theta_max 26.000
_diffrn_reflns_theta_min 1.413
_diffrn_source 'fine-focus sealed tube'
_exptl_absorpt_coefficient_mu 1.222
_exptl_absorpt_correction_T_max 0.8191
_exptl_absorpt_correction_T_min 0.6958
_exptl_absorpt_correction_type multi-scan
_exptl_absorpt_process_details SADABS
_exptl_crystal_colour colourless
_exptl_crystal_density_diffrn 1.440
_exptl_crystal_description block
_exptl_crystal_F_000 1116
_exptl_crystal_size_max 0.320
_exptl_crystal_size_mid 0.180
_exptl_crystal_size_min 0.170
_refine_diff_density_max 0.833
_refine_diff_density_min -0.552
_refine_diff_density_rms 0.062
_refine_ls_extinction_method none
_refine_ls_goodness_of_fit_ref 1.044
_refine_ls_hydrogen_treatment mixed
_refine_ls_matrix_type full
_refine_ls_number_parameters 626
_refine_ls_number_reflns 9744
_refine_ls_number_restraints 18
_refine_ls_restrained_S_all 1.043
_refine_ls_R_factor_all 0.0688
_refine_ls_R_factor_gt 0.0460
_refine_ls_shift/su_max 0.001
_refine_ls_shift/su_mean 0.000
_refine_ls_structure_factor_coef Fsqd
_refine_ls_weighting_details 'w=1/[\s^2^(Fo^2^)+(0.0649P)^2^+1.7058P] where P=(Fo^2^+2Fc^2^)/3'
_refine_ls_weighting_scheme calc
_refine_ls_wR_factor_gt 0.1194
_refine_ls_wR_factor_ref 0.1296
_reflns_Friedel_coverage 0.000
_reflns_number_gt 7303
_reflns_number_total 9744
_reflns_threshold_expression 'I > 2\s(I)'
_cod_data_source_file yc5035.cif
_cod_data_source_block 1
_cod_depositor_comments
;
The following automatic conversions were performed:

data item '_exptl_absorpt_correction_type' value 'MULTI-SCAN' was
changed to 'multi-scan' in accordance with the
/home/data/users/saulius/crontab/automatic-downloads/rss-feeds/IUCr/lib/dictionaries/cif_core.dic
dictionary named 'cif_core.dic' version 2.4.2 last updated on
2011-04-26.

Automatic conversion script
Id: cif_fix_values 7556 2019-12-06 15:28:31Z antanas 
;
_cod_database_code 1565846
_shelx_shelxl_version_number 2018/3
_shelx_space_group_comment
;
The symmetry employed for this shelxl refinement is uniquely defined
by the following loop, which should always be used as a source of
symmetry information in preference to the above space-group names.
They are only intended as comments.
;
_shelx_estimated_absorpt_t_min 0.696
_shelx_estimated_absorpt_t_max 0.819

loop_
_space_group_symop_operation_xyz
'x, y, z'
'-x, -y, -z'

loop_
_atom_site_label
_atom_site_type_symbol
_atom_site_fract_x
_atom_site_fract_y
_atom_site_fract_z
_atom_site_U_iso_or_equiv
_atom_site_adp_type
_atom_site_occupancy
_atom_site_site_symmetry_order
_atom_site_calc_flag
_atom_site_refinement_flags_posn
_atom_site_refinement_flags_adp
_atom_site_refinement_flags_occupancy
_atom_site_disorder_assembly
_atom_site_disorder_group
Rb1 Rb 0.83312(4) 0.25249(3) 0.18667(2) 0.05781(13) Uani 1 1 d . . . . .
O1 O 0.78895(17) 0.06242(14) 0.25419(13) 0.0333(4) Uani 1 1 d . . . . .
H1A H 0.728046 0.080950 0.262172 0.041(10) Uiso 1 1 d R . . . .
O2 O 0.57018(15) 0.13823(14) 0.29080(14) 0.0357(4) Uani 1 1 d . . . . .
H2A H 0.513456 0.222606 0.289176 0.088(13) Uiso 1 1 d R . . . .
O3 O 0.45577(15) 0.32338(14) 0.28008(13) 0.0324(4) Uani 1 1 d . . . . .
O4 O 0.54142(16) 0.45294(14) 0.21922(15) 0.0387(5) Uani 1 1 d . . . . .
O5 O 0.81626(15) 0.43496(14) 0.27020(12) 0.0301(4) Uani 1 1 d . . . . .
H5B H 0.512813 0.417772 0.235451 0.034(9) Uiso 1 1 d R . . . .
O6 O 0.93300(16) 0.40354(16) 0.08442(13) 0.0411(5) Uani 1 1 d . . . . .
O7 O 0.91302(19) 0.25473(19) -0.01431(16) 0.0561(6) Uani 1 1 d . . . . .
O8 O 1.09516(18) 0.07594(18) 0.04882(14) 0.0477(5) Uani 1 1 d . . . . .
O9 O 1.18657(16) 0.14498(15) 0.16878(13) 0.0362(4) Uani 1 1 d . . . . .
O10 O 1.00274(14) 0.18887(14) 0.31900(12) 0.0292(4) Uani 1 1 d . . . . .
O11 O 0.6737(2) 0.2279(3) 0.10228(19) 0.0756(8) Uani 1 1 d . . . . .
H1 H 0.616429 0.232402 0.142651 0.9(3) Uiso 1 1 calc R . . . .
C1 C 0.8327(2) -0.03816(19) 0.28474(17) 0.0271(6) Uani 1 1 d . . . . .
C2 C 0.9306(2) -0.0735(2) 0.32194(17) 0.0281(6) Uani 1 1 d . . . . .
C3 C 0.9787(2) -0.1757(2) 0.35337(19) 0.0330(6) Uani 1 1 d . . . . .
H3A H 1.044813 -0.200337 0.379269 0.040 Uiso 1 1 calc R U . . .
C4 C 0.9319(2) -0.2421(2) 0.3476(2) 0.0368(7) Uani 1 1 d . . . . .
H4A H 0.965758 -0.311950 0.369272 0.044 Uiso 1 1 calc R U . . .
C5 C 0.8360(2) -0.2067(2) 0.31028(19) 0.0333(6) Uani 1 1 d . . . . .
H5A H 0.803767 -0.252512 0.307036 0.040 Uiso 1 1 calc R U . . .
C6 C 0.7851(2) -0.1049(2) 0.27715(17) 0.0288(6) Uani 1 1 d . . . . .
C7 C 0.5197(2) 0.0782(2) 0.33372(18) 0.0286(6) Uani 1 1 d . . . . .
C8 C 0.5702(2) -0.0267(2) 0.30666(19) 0.0309(6) Uani 1 1 d . . . . .
C9 C 0.5212(2) -0.0903(2) 0.3519(2) 0.0377(7) Uani 1 1 d . . . . .
H9A H 0.554465 -0.161454 0.333882 0.045 Uiso 1 1 calc R U . . .
C10 C 0.4258(2) -0.0521(2) 0.4219(2) 0.0407(7) Uani 1 1 d . . . . .
H10A H 0.393493 -0.096546 0.452039 0.049 Uiso 1 1 calc R U . . .
C11 C 0.3767(2) 0.0519(2) 0.4485(2) 0.0364(6) Uani 1 1 d . . . . .
H11A H 0.310855 0.078108 0.497177 0.044 Uiso 1 1 calc R U . . .
C12 C 0.4223(2) 0.1183(2) 0.40503(18) 0.0289(6) Uani 1 1 d . . . . .
C13 C 0.3420(2) 0.35949(19) 0.31018(18) 0.0283(6) Uani 1 1 d . . . . .
C14 C 0.2970(2) 0.3153(2) 0.38757(18) 0.0301(6) Uani 1 1 d . . . . .
C15 C 0.1794(2) 0.3590(2) 0.4181(2) 0.0359(6) Uani 1 1 d . . . . .
H15A H 0.147995 0.330311 0.470961 0.043 Uiso 1 1 calc R U . . .
C16 C 0.1066(2) 0.4435(2) 0.3735(2) 0.0394(7) Uani 1 1 d . . . . .
H16A H 0.026249 0.472660 0.395856 0.047 Uiso 1 1 calc R U . . .
C17 C 0.1520(2) 0.4850(2) 0.2962(2) 0.0373(7) Uani 1 1 d . . . . .
H17A H 0.102042 0.541952 0.264662 0.045 Uiso 1 1 calc R U . . .
C18 C 0.2693(2) 0.4447(2) 0.26395(18) 0.0293(6) Uani 1 1 d . . . . .
C19 C 0.4571(2) 0.55279(19) 0.21866(18) 0.0290(6) Uani 1 1 d . . . . .
C20 C 0.3486(2) 0.5755(2) 0.20529(17) 0.0285(6) Uani 1 1 d . . . . .
C21 C 0.2673(2) 0.6796(2) 0.20928(18) 0.0321(6) Uani 1 1 d . . . . .
H21A H 0.192152 0.696299 0.202992 0.039 Uiso 1 1 calc R U . . .
C22 C 0.2928(2) 0.7589(2) 0.22209(19) 0.0351(6) Uani 1 1 d . . . . .
H22A H 0.235543 0.829389 0.225505 0.042 Uiso 1 1 calc R U . . .
C23 C 0.4024(2) 0.7352(2) 0.22998(18) 0.0321(6) Uani 1 1 d . . . . .
H23A H 0.421039 0.790149 0.236133 0.038 Uiso 1 1 calc R U . . .
C24 C 0.4856(2) 0.6323(2) 0.22904(17) 0.0292(6) Uani 1 1 d . . . . .
C25 C 0.7323(2) 0.48654(19) 0.34734(17) 0.0272(6) Uani 1 1 d . . . . .
C26 C 0.6280(2) 0.5672(2) 0.33493(18) 0.0289(6) Uani 1 1 d . . . . .
C27 C 0.5446(2) 0.6133(2) 0.41394(19) 0.0344(6) Uani 1 1 d . . . . .
H27A H 0.472423 0.668412 0.407378 0.041 Uiso 1 1 calc R U . . .
C28 C 0.5652(3) 0.5801(2) 0.50139(19) 0.0378(7) Uani 1 1 d . . . . .
H28A H 0.507091 0.611782 0.554487 0.045 Uiso 1 1 calc R U . . .
C29 C 0.6698(3) 0.5012(2) 0.51220(19) 0.0359(6) Uani 1 1 d . . . . .
H29A H 0.683784 0.480194 0.572859 0.043 Uiso 1 1 calc R U . . .
C30 C 0.7554(2) 0.4518(2) 0.43529(18) 0.0295(6) Uani 1 1 d . . . . .
C31 C 0.9245(2) 0.1763(2) 0.39359(17) 0.0261(5) Uani 1 1 d . . . . .
C32 C 0.8589(2) 0.2582(2) 0.45713(17) 0.0271(5) Uani 1 1 d . . . . .
C33 C 0.7840(2) 0.2427(2) 0.53256(17) 0.0290(6) Uani 1 1 d . . . . .
H33A H 0.738908 0.296539 0.577540 0.035 Uiso 1 1 calc R U . . .
C34 C 0.7743(2) 0.1515(2) 0.54288(18) 0.0313(6) Uani 1 1 d . . . . .
H34A H 0.724736 0.141658 0.595866 0.038 Uiso 1 1 calc R U . . .
C35 C 0.8365(2) 0.0731(2) 0.47628(18) 0.0296(6) Uani 1 1 d . . . . .
H35A H 0.826931 0.011193 0.482786 0.036 Uiso 1 1 calc R U . . .
C36 C 0.9126(2) 0.0847(2) 0.40038(17) 0.0263(5) Uani 1 1 d . . . . .
C37 C 0.6807(2) -0.0699(2) 0.23569(19) 0.0341(6) Uani 1 1 d . . . . .
H37A H 0.679336 -0.015696 0.188380 0.041 Uiso 1 1 calc R U . . .
H37B H 0.686629 -0.130083 0.203977 0.041 Uiso 1 1 calc R U . . .
C38 C 0.3744(2) 0.2277(2) 0.44136(19) 0.0319(6) Uani 1 1 d . . . . .
H38A H 0.439395 0.241503 0.444074 0.038 Uiso 1 1 calc R U . . .
H38B H 0.331363 0.230388 0.505800 0.038 Uiso 1 1 calc R U . . .
C39 C 0.3197(2) 0.4920(2) 0.18159(18) 0.0320(6) Uani 1 1 d . . . . .
H39A H 0.264697 0.522663 0.139714 0.038 Uiso 1 1 calc R U . . .
H39B H 0.390125 0.435350 0.147042 0.038 Uiso 1 1 calc R U . . .
C40 C 0.6051(2) 0.6047(2) 0.23872(18) 0.0313(6) Uani 1 1 d . . . . .
H40A H 0.618979 0.666946 0.223243 0.038 Uiso 1 1 calc R U . . .
H40B H 0.660153 0.549373 0.193123 0.038 Uiso 1 1 calc R U . . .
C41 C 0.8674(2) 0.3601(2) 0.44762(19) 0.0321(6) Uani 1 1 d . . . . .
H41A H 0.928374 0.355890 0.393465 0.038 Uiso 1 1 calc R U . . .
H41B H 0.888847 0.371567 0.503699 0.038 Uiso 1 1 calc R U . . .
C42 C 0.9817(2) -0.0009(2) 0.32760(19) 0.0308(6) Uani 1 1 d . . . . .
H42A H 0.990672 0.032197 0.266195 0.037 Uiso 1 1 calc R U . . .
H42B H 1.059059 -0.042765 0.341077 0.037 Uiso 1 1 calc R U . . .
C43 C 0.8835(2) 0.4880(2) 0.2283(2) 0.0369(6) Uani 1 1 d . . . . .
H43A H 0.914292 0.504317 0.275929 0.044 Uiso 1 1 calc R U . . .
H43B H 0.835521 0.554378 0.200181 0.044 Uiso 1 1 calc R U . . .
C44 C 0.9791(2) 0.4188(3) 0.1557(2) 0.0407(7) Uani 1 1 d . . . . .
H44A H 1.030522 0.451252 0.129508 0.049 Uiso 1 1 calc R U . . .
H44B H 1.024171 0.350714 0.183129 0.049 Uiso 1 1 calc R U . . .
C45 C 1.0187(3) 0.3442(3) 0.0079(2) 0.0479(8) Uani 1 1 d . . . . .
H45A H 1.074816 0.277824 0.030227 0.057 Uiso 1 1 calc R U . . .
H45B H 1.059738 0.384048 -0.024976 0.057 Uiso 1 1 calc R U . . .
C46 C 0.9608(3) 0.3225(3) -0.0554(2) 0.0540(9) Uani 1 1 d . . . . .
H46A H 0.899411 0.389142 -0.071919 0.065 Uiso 1 1 calc R U . . .
H46B H 1.016610 0.290419 -0.113273 0.065 Uiso 1 1 calc R U . . .
C47 C 0.9652(3) 0.1523(3) -0.0541(3) 0.0628(10) Uani 1 1 d . . . . .
H47A H 0.961256 0.159289 -0.120605 0.075 Uiso 1 1 calc R U . . .
H47B H 0.920593 0.114779 -0.023247 0.075 Uiso 1 1 calc R U . . .
C48 C 1.0865(3) 0.0885(3) -0.0461(2) 0.0564(9) Uani 1 1 d . . . . .
H48A H 1.116809 0.019132 -0.074804 0.068 Uiso 1 1 calc R U . . .
H48B H 1.132989 0.123328 -0.079716 0.068 Uiso 1 1 calc R U . . .
C49 C 1.2117(3) 0.0250(3) 0.0572(2) 0.0463(8) Uani 1 1 d . . . . .
H49A H 1.255922 0.055052 0.012115 0.056 Uiso 1 1 calc R U . . .
H49B H 1.244479 -0.050336 0.043037 0.056 Uiso 1 1 calc R U . . .
C50 C 1.2201(3) 0.0382(2) 0.1533(2) 0.0402(7) Uani 1 1 d . . . . .
H50A H 1.169918 0.014517 0.198808 0.048 Uiso 1 1 calc R U . . .
H50B H 1.299745 -0.004674 0.161423 0.048 Uiso 1 1 calc R U . . .
C51 C 1.1937(2) 0.1669(2) 0.25797(19) 0.0351(6) Uani 1 1 d . . . . .
H51A H 1.174530 0.241811 0.260766 0.042 Uiso 1 1 calc R U . . .
H51B H 1.273641 0.125801 0.265893 0.042 Uiso 1 1 calc R U . . .
C52 C 1.1164(2) 0.1430(2) 0.33723(19) 0.0328(6) Uani 1 1 d . . . . .
H52A H 1.145246 0.066398 0.344283 0.039 Uiso 1 1 calc R U . . .
H52B H 1.115167 0.171680 0.395664 0.039 Uiso 1 1 calc R U . . .
C53 C 0.6373(3) 0.2972(4) 0.0288(3) 0.0747(12) Uani 1 1 d . . . . .
H53A H 0.583588 0.282951 0.004636 0.112 Uiso 1 1 calc R U . . .
H53B H 0.599437 0.369331 0.051512 0.112 Uiso 1 1 calc R U . . .
H53C H 0.703663 0.287409 -0.020861 0.112 Uiso 1 1 calc R U . . .
C54 C 0.6361(3) 0.7916(3) 0.9656(2) 0.0571(9) Uani 1 1 d . U . . .
H54A H 0.703707 0.805246 0.939198 0.069 Uiso 1 1 calc R U . . .
Cl1 Cl 0.68672(10) 0.65921(9) 0.99385(7) 0.0752(3) Uani 1 1 d . U . . .
Cl2 Cl 0.55935(9) 0.86884(9) 1.06669(6) 0.0694(3) Uani 1 1 d . U . . .
Cl3 Cl 0.55217(9) 0.82677(10) 0.88263(6) 0.0722(3) Uani 1 1 d . U . . .

loop_
_atom_site_aniso_label
_atom_site_aniso_U_11
_atom_site_aniso_U_22
_atom_site_aniso_U_33
_atom_site_aniso_U_23
_atom_site_aniso_U_13
_atom_site_aniso_U_12
Rb1 0.1021(3) 0.0610(2) 0.03970(19) 0.01327(15) -0.03021(18) -0.0569(2)
O1 0.0277(11) 0.0274(10) 0.0432(11) 0.0038(8) -0.0099(8) -0.0104(8)
O2 0.0281(10) 0.0263(10) 0.0474(12) 0.0040(8) -0.0022(8) -0.0112(8)
O3 0.0251(9) 0.0282(9) 0.0406(11) 0.0054(8) -0.0076(8) -0.0099(8)
O4 0.0335(10) 0.0252(10) 0.0583(13) 0.0047(9) -0.0162(9) -0.0117(9)
O5 0.0307(10) 0.0327(10) 0.0291(10) -0.0013(8) -0.0027(8) -0.0174(8)
O6 0.0312(10) 0.0529(13) 0.0343(11) 0.0007(9) -0.0057(8) -0.0152(9)
O7 0.0492(13) 0.0673(16) 0.0474(13) -0.0135(12) -0.0072(11) -0.0211(12)
O8 0.0437(12) 0.0607(14) 0.0356(11) -0.0067(10) -0.0028(9) -0.0219(11)
O9 0.0388(11) 0.0385(11) 0.0313(10) 0.0036(8) -0.0037(8) -0.0198(9)
O10 0.0230(9) 0.0405(10) 0.0252(9) 0.0050(8) -0.0050(7) -0.0160(8)
O11 0.0784(19) 0.117(2) 0.0536(16) 0.0134(15) -0.0225(14) -0.0607(18)
C1 0.0259(13) 0.0261(13) 0.0241(13) -0.0024(10) -0.0013(10) -0.0085(11)
C2 0.0231(13) 0.0328(14) 0.0239(13) -0.0063(11) 0.0013(10) -0.0100(11)
C3 0.0239(13) 0.0346(15) 0.0321(14) -0.0005(11) -0.0077(11) -0.0049(12)
C4 0.0348(15) 0.0257(14) 0.0378(16) 0.0018(12) -0.0036(12) -0.0053(12)
C5 0.0338(15) 0.0286(14) 0.0345(15) -0.0053(11) -0.0019(12) -0.0128(12)
C6 0.0257(13) 0.0311(14) 0.0260(13) -0.0058(11) -0.0028(10) -0.0097(11)
C7 0.0274(13) 0.0299(14) 0.0335(14) 0.0059(11) -0.0129(11) -0.0153(11)
C8 0.0291(14) 0.0331(14) 0.0361(15) 0.0022(11) -0.0163(11) -0.0148(12)
C9 0.0356(15) 0.0321(15) 0.0542(18) 0.0019(13) -0.0193(14) -0.0184(13)
C10 0.0352(16) 0.0392(16) 0.059(2) 0.0106(14) -0.0164(14) -0.0254(14)
C11 0.0284(14) 0.0415(16) 0.0428(16) 0.0086(13) -0.0113(12) -0.0185(13)
C12 0.0279(13) 0.0305(14) 0.0324(14) 0.0068(11) -0.0135(11) -0.0146(11)
C13 0.0282(14) 0.0260(13) 0.0319(14) -0.0043(11) -0.0077(11) -0.0116(11)
C14 0.0311(14) 0.0286(13) 0.0325(14) -0.0024(11) -0.0079(11) -0.0139(12)
C15 0.0327(15) 0.0347(15) 0.0414(16) -0.0041(12) -0.0035(12) -0.0170(13)
C16 0.0257(14) 0.0363(16) 0.0546(19) -0.0057(14) -0.0060(13) -0.0123(12)
C17 0.0305(15) 0.0302(14) 0.0514(18) -0.0001(13) -0.0173(13) -0.0097(12)
C18 0.0299(14) 0.0283(14) 0.0335(14) -0.0028(11) -0.0123(11) -0.0131(11)
C19 0.0303(14) 0.0247(13) 0.0276(13) 0.0021(10) -0.0087(11) -0.0078(11)
C20 0.0338(14) 0.0284(13) 0.0236(13) 0.0036(10) -0.0081(11) -0.0137(12)
C21 0.0294(14) 0.0340(15) 0.0285(14) 0.0038(11) -0.0082(11) -0.0101(12)
C22 0.0360(15) 0.0246(14) 0.0350(15) 0.0025(11) -0.0045(12) -0.0072(12)
C23 0.0406(16) 0.0270(14) 0.0292(14) 0.0025(11) -0.0049(12) -0.0172(12)
C24 0.0342(14) 0.0297(14) 0.0230(13) 0.0047(10) -0.0068(11) -0.0142(12)
C25 0.0315(14) 0.0280(13) 0.0269(13) -0.0027(10) -0.0031(11) -0.0183(11)
C26 0.0327(14) 0.0306(14) 0.0306(14) 0.0010(11) -0.0087(11) -0.0195(12)
C27 0.0354(15) 0.0282(14) 0.0380(16) -0.0038(12) -0.0068(12) -0.0125(12)
C28 0.0474(17) 0.0342(15) 0.0304(15) -0.0076(12) -0.0014(13) -0.0186(14)
C29 0.0525(18) 0.0345(15) 0.0262(14) -0.0006(11) -0.0103(13) -0.0229(14)
C30 0.0354(15) 0.0276(13) 0.0324(14) -0.0006(11) -0.0097(11) -0.0185(12)
C31 0.0203(12) 0.0359(14) 0.0237(13) 0.0047(11) -0.0079(10) -0.0133(11)
C32 0.0256(13) 0.0328(14) 0.0275(13) 0.0031(11) -0.0119(11) -0.0146(11)
C33 0.0270(13) 0.0342(14) 0.0250(13) -0.0023(11) -0.0048(11) -0.0130(11)
C34 0.0281(14) 0.0399(15) 0.0273(13) 0.0001(11) -0.0016(11) -0.0184(12)
C35 0.0267(13) 0.0328(14) 0.0320(14) 0.0018(11) -0.0049(11) -0.0165(12)
C36 0.0191(12) 0.0309(14) 0.0273(13) 0.0013(10) -0.0072(10) -0.0090(11)
C37 0.0384(15) 0.0327(15) 0.0345(15) -0.0032(12) -0.0123(12) -0.0159(12)
C38 0.0324(14) 0.0337(14) 0.0305(14) 0.0009(11) -0.0064(11) -0.0158(12)
C39 0.0328(14) 0.0317(14) 0.0317(14) 0.0011(11) -0.0139(12) -0.0115(12)
C40 0.0330(14) 0.0307(14) 0.0320(14) 0.0031(11) -0.0061(11) -0.0166(12)
C41 0.0338(15) 0.0376(15) 0.0319(14) 0.0027(12) -0.0115(12) -0.0203(12)
C42 0.0191(12) 0.0356(15) 0.0335(14) -0.0032(11) -0.0026(11) -0.0095(11)
C43 0.0354(15) 0.0418(16) 0.0401(16) 0.0034(13) -0.0063(12) -0.0243(13)
C44 0.0314(15) 0.0524(18) 0.0409(17) 0.0090(14) -0.0097(13) -0.0218(14)
C45 0.0369(17) 0.059(2) 0.0360(17) 0.0055(15) -0.0009(13) -0.0153(15)
C46 0.051(2) 0.065(2) 0.0325(17) -0.0012(15) -0.0073(14) -0.0147(18)
C47 0.063(2) 0.077(3) 0.052(2) -0.0160(19) -0.0160(18) -0.029(2)
C48 0.060(2) 0.062(2) 0.0397(18) -0.0148(16) -0.0051(16) -0.0213(18)
C49 0.0419(18) 0.0488(18) 0.0429(18) -0.0075(14) 0.0026(14) -0.0196(15)
C50 0.0378(16) 0.0347(15) 0.0444(17) 0.0009(13) -0.0023(13) -0.0160(13)
C51 0.0286(14) 0.0458(17) 0.0339(15) 0.0023(12) -0.0058(12) -0.0200(13)
C52 0.0241(13) 0.0444(16) 0.0313(14) 0.0033(12) -0.0089(11) -0.0156(12)
C53 0.053(2) 0.114(4) 0.043(2) -0.002(2) -0.0069(17) -0.027(2)
C54 0.064(2) 0.085(3) 0.0414(18) 0.0065(17) -0.0104(16) -0.051(2)
Cl1 0.0917(8) 0.0753(7) 0.0648(6) 0.0021(5) -0.0184(5) -0.0421(6)
Cl2 0.0836(7) 0.0872(7) 0.0470(5) -0.0099(5) -0.0041(5) -0.0486(6)
Cl3 0.0791(7) 0.1144(9) 0.0496(5) 0.0139(5) -0.0278(5) -0.0619(6)

loop_
_atom_type_symbol
_atom_type_description
_atom_type_scat_dispersion_real
_atom_type_scat_dispersion_imag
_atom_type_scat_source
C C 0.0033 0.0016 'International Tables Vol C Tables 4.2.6.8 and 6.1.1.4'
H H 0.0000 0.0000 'International Tables Vol C Tables 4.2.6.8 and 6.1.1.4'
O O 0.0106 0.0060 'International Tables Vol C Tables 4.2.6.8 and 6.1.1.4'
Rb Rb -0.9393 2.9676 'International Tables Vol C Tables 4.2.6.8 and 6.1.1.4'
Cl Cl 0.1484 0.1585 'International Tables Vol C Tables 4.2.6.8 and 6.1.1.4'

loop_
_geom_angle_atom_site_label_1
_geom_angle_atom_site_label_2
_geom_angle_atom_site_label_3
_geom_angle
_geom_angle_site_symmetry_1
_geom_angle_site_symmetry_3
_geom_angle_publ_flag
O11 Rb1 O5 130.58(8) . . ?
O11 Rb1 O7 73.01(7) . . ?
O5 Rb1 O7 109.87(6) . . ?
O11 Rb1 O1 64.88(7) . . ?
O5 Rb1 O1 136.87(5) . . ?
O7 Rb1 O1 113.26(6) . . ?
O11 Rb1 O10 154.20(7) . . ?
O5 Rb1 O10 68.63(5) . . ?
O7 Rb1 O10 120.53(6) . . ?
O1 Rb1 O10 89.32(5) . . ?
O11 Rb1 O6 116.01(7) . . ?
O5 Rb1 O6 55.00(5) . . ?
O7 Rb1 O6 56.00(6) . . ?
O1 Rb1 O6 165.29(5) . . ?
O10 Rb1 O6 88.80(5) . . ?
O11 Rb1 C31 135.02(7) . . ?
O5 Rb1 C31 72.02(6) . . ?
O7 Rb1 C31 143.31(6) . . ?
O1 Rb1 C31 73.71(6) . . ?
O10 Rb1 C31 23.91(5) . . ?
O6 Rb1 C31 108.54(6) . . ?
O11 Rb1 O8 100.03(7) . . ?
O5 Rb1 O8 120.67(5) . . ?
O7 Rb1 O8 51.66(6) . . ?
O1 Rb1 O8 87.36(5) . . ?
O10 Rb1 O8 77.28(5) . . ?
O6 Rb1 O8 78.00(5) . . ?
C31 Rb1 O8 94.71(5) . . ?
O11 Rb1 O4 60.69(7) . . ?
O5 Rb1 O4 71.02(5) . . ?
O7 Rb1 O4 102.49(6) . . ?
O1 Rb1 O4 99.14(5) . . ?
O10 Rb1 O4 128.42(5) . . ?
O6 Rb1 O4 93.44(5) . . ?
C31 Rb1 O4 112.10(5) . . ?
O8 Rb1 O4 153.18(5) . . ?
O11 Rb1 C44 137.38(8) . . ?
O5 Rb1 C44 40.27(6) . . ?
O7 Rb1 C44 76.16(7) . . ?
O1 Rb1 C44 156.91(6) . . ?
O10 Rb1 C44 68.21(6) . . ?
O6 Rb1 C44 22.42(6) . . ?
C31 Rb1 C44 86.38(6) . . ?
O8 Rb1 C44 82.65(6) . . ?
O4 Rb1 C44 99.14(6) . . ?
O11 Rb1 C47 68.88(8) . . ?
O5 Rb1 C47 128.87(8) . . ?
O7 Rb1 C47 21.00(8) . . ?
O1 Rb1 C47 93.77(8) . . ?
O10 Rb1 C47 115.11(7) . . ?
O6 Rb1 C47 73.89(8) . . ?
C31 Rb1 C47 132.67(7) . . ?
O8 Rb1 C47 38.33(7) . . ?
O4 Rb1 C47 114.94(7) . . ?
C44 Rb1 C47 91.21(8) . . ?
O11 Rb1 C53 20.10(9) . . ?
O5 Rb1 C53 117.63(9) . . ?
O7 Rb1 C53 59.90(8) . . ?
O1 Rb1 C53 84.85(9) . . ?
O10 Rb1 C53 173.57(9) . . ?
O6 Rb1 C53 96.15(8) . . ?
C31 Rb1 C53 153.55(8) . . ?
O8 Rb1 C53 99.69(7) . . ?
O4 Rb1 C53 55.54(7) . . ?
C44 Rb1 C53 117.29(9) . . ?
C47 Rb1 C53 62.73(8) . . ?
C1 O1 Rb1 147.00(16) . . ?
C1 O1 H1A 106.3 . . ?
Rb1 O1 H1A 106.2 . . ?
C7 O2 H2A 115.8 . . ?
C13 O3 H2A 113.8 . . ?
C19 O4 Rb1 155.17(16) . . ?
C19 O4 H5B 107.4 . . ?
Rb1 O4 H5B 97.4 . . ?
C25 O5 C43 113.81(19) . . ?
C25 O5 Rb1 122.98(14) . . ?
C43 O5 Rb1 122.71(15) . . ?
C44 O6 C45 113.1(2) . . ?
C44 O6 Rb1 100.03(16) . . ?
C45 O6 Rb1 104.88(18) . . ?
C46 O7 C47 116.3(3) . . ?
C46 O7 Rb1 120.94(18) . . ?
C47 O7 Rb1 112.0(2) . . ?
C48 O8 C49 110.8(2) . . ?
C48 O8 Rb1 109.36(18) . . ?
C49 O8 Rb1 135.65(17) . . ?
C50 O9 C51 114.4(2) . . ?
C31 O10 C52 112.03(18) . . ?
C31 O10 Rb1 91.96(12) . . ?
C52 O10 Rb1 152.26(14) . . ?
C53 O11 Rb1 115.4(2) . . ?
C53 O11 H1 109.5 . . ?
Rb1 O11 H1 110.3 . . ?
O1 C1 C2 116.7(2) . . ?
O1 C1 C6 122.3(2) . . ?
C2 C1 C6 120.9(2) . . ?
C3 C2 C1 118.8(2) . . ?
C3 C2 C42 121.2(2) . . ?
C1 C2 C42 120.0(2) . . ?
C4 C3 C2 121.0(3) . . ?
C4 C3 H3A 119.5 . . ?
C2 C3 H3A 119.5 . . ?
C5 C4 C3 119.7(3) . . ?
C5 C4 H4A 120.1 . . ?
C3 C4 H4A 120.1 . . ?
C4 C5 C6 121.4(3) . . ?
C4 C5 H5A 119.3 . . ?
C6 C5 H5A 119.3 . . ?
C5 C6 C1 118.2(2) . . ?
C5 C6 C37 119.4(2) . . ?
C1 C6 C37 122.4(2) . . ?
O2 C7 C8 117.9(2) . . ?
O2 C7 C12 121.3(2) . . ?
C8 C7 C12 120.8(2) . . ?
C9 C8 C7 118.6(3) . . ?
C9 C8 C37 121.7(2) . . ?
C7 C8 C37 119.5(2) . . ?
C10 C9 C8 121.3(3) . . ?
C10 C9 H9A 119.4 . . ?
C8 C9 H9A 119.4 . . ?
C9 C10 C11 119.6(3) . . ?
C9 C10 H10A 120.2 . . ?
C11 C10 H10A 120.2 . . ?
C12 C11 C10 121.1(3) . . ?
C12 C11 H11A 119.5 . . ?
C10 C11 H11A 119.5 . . ?
C11 C12 C7 118.6(2) . . ?
C11 C12 C38 119.9(2) . . ?
C7 C12 C38 121.2(2) . . ?
O3 C13 C18 118.4(2) . . ?
O3 C13 C14 121.1(2) . . ?
C18 C13 C14 120.6(2) . . ?
C15 C14 C13 118.5(2) . . ?
C15 C14 C38 120.3(2) . . ?
C13 C14 C38 121.0(2) . . ?
C16 C15 C14 121.6(3) . . ?
C16 C15 H15A 119.2 . . ?
C14 C15 H15A 119.2 . . ?
C17 C16 C15 119.4(3) . . ?
C17 C16 H16A 120.3 . . ?
C15 C16 H16A 120.3 . . ?
C16 C17 C18 121.0(3) . . ?
C16 C17 H17A 119.5 . . ?
C18 C17 H17A 119.5 . . ?
C17 C18 C13 118.9(3) . . ?
C17 C18 C39 121.4(2) . . ?
C13 C18 C39 119.7(2) . . ?
O4 C19 C24 116.5(2) . . ?
O4 C19 C20 122.4(2) . . ?
C24 C19 C20 121.1(2) . . ?
C21 C20 C19 118.0(2) . . ?
C21 C20 C39 119.6(2) . . ?
C19 C20 C39 122.4(2) . . ?
C22 C21 C20 121.7(3) . . ?
C22 C21 H21A 119.2 . . ?
C20 C21 H21A 119.2 . . ?
C21 C22 C23 119.5(2) . . ?
C21 C22 H22A 120.3 . . ?
C23 C22 H22A 120.3 . . ?
C22 C23 C24 120.9(3) . . ?
C22 C23 H23A 119.6 . . ?
C24 C23 H23A 119.6 . . ?
C23 C24 C19 118.7(2) . . ?
C23 C24 C40 121.8(2) . . ?
C19 C24 C40 119.5(2) . . ?
C26 C25 O5 119.7(2) . . ?
C26 C25 C30 122.2(2) . . ?
O5 C25 C30 118.0(2) . . ?
C25 C26 C27 117.8(2) . . ?
C25 C26 C40 121.4(2) . . ?
C27 C26 C40 120.7(2) . . ?
C28 C27 C26 120.9(3) . . ?
C28 C27 H27A 119.5 . . ?
C26 C27 H27A 119.5 . . ?
C29 C28 C27 120.3(3) . . ?
C29 C28 H28A 119.8 . . ?
C27 C28 H28A 119.8 . . ?
C28 C29 C30 120.8(3) . . ?
C28 C29 H29A 119.6 . . ?
C30 C29 H29A 119.6 . . ?
C29 C30 C25 117.8(2) . . ?
C29 C30 C41 120.6(2) . . ?
C25 C30 C41 121.6(2) . . ?
C36 C31 C32 122.5(2) . . ?
C36 C31 O10 119.2(2) . . ?
C32 C31 O10 118.3(2) . . ?
C36 C31 Rb1 94.59(15) . . ?
C32 C31 Rb1 108.44(15) . . ?
O10 C31 Rb1 64.13(11) . . ?
C31 C32 C33 117.3(2) . . ?
C31 C32 C41 122.8(2) . . ?
C33 C32 C41 119.9(2) . . ?
C34 C33 C32 121.2(2) . . ?
C34 C33 H33A 119.4 . . ?
C32 C33 H33A 119.4 . . ?
C33 C34 C35 120.4(2) . . ?
C33 C34 H34A 119.8 . . ?
C35 C34 H34A 119.8 . . ?
C36 C35 C34 120.5(2) . . ?
C36 C35 H35A 119.8 . . ?
C34 C35 H35A 119.8 . . ?
C35 C36 C31 118.0(2) . . ?
C35 C36 C42 120.9(2) . . ?
C31 C36 C42 121.1(2) . . ?
C8 C37 C6 113.2(2) . . ?
C8 C37 H37A 108.9 . . ?
C6 C37 H37A 108.9 . . ?
C8 C37 H37B 108.9 . . ?
C6 C37 H37B 108.9 . . ?
H37A C37 H37B 107.8 . . ?
C12 C38 C14 117.1(2) . . ?
C12 C38 H38A 108.0 . . ?
C14 C38 H38A 108.0 . . ?
C12 C38 H38B 108.0 . . ?
C14 C38 H38B 108.0 . . ?
H38A C38 H38B 107.3 . . ?
C18 C39 C20 115.0(2) . . ?
C18 C39 H39A 108.5 . . ?
C20 C39 H39A 108.5 . . ?
C18 C39 H39B 108.5 . . ?
C20 C39 H39B 108.5 . . ?
H39A C39 H39B 107.5 . . ?
C24 C40 C26 114.0(2) . . ?
C24 C40 H40A 108.8 . . ?
C26 C40 H40A 108.8 . . ?
C24 C40 H40B 108.8 . . ?
C26 C40 H40B 108.8 . . ?
H40A C40 H40B 107.7 . . ?
C32 C41 C30 111.6(2) . . ?
C32 C41 H41A 109.3 . . ?
C30 C41 H41A 109.3 . . ?
C32 C41 H41B 109.3 . . ?
C30 C41 H41B 109.3 . . ?
H41A C41 H41B 108.0 . . ?
C2 C42 C36 114.8(2) . . ?
C2 C42 H42A 108.6 . . ?
C36 C42 H42A 108.6 . . ?
C2 C42 H42B 108.6 . . ?
C36 C42 H42B 108.6 . . ?
H42A C42 H42B 107.5 . . ?
O5 C43 C44 108.5(2) . . ?
O5 C43 H43A 110.0 . . ?
C44 C43 H43A 110.0 . . ?
O5 C43 H43B 110.0 . . ?
C44 C43 H43B 110.0 . . ?
H43A C43 H43B 108.4 . . ?
O6 C44 C43 108.9(2) . . ?
O6 C44 Rb1 57.55(14) . . ?
C43 C44 Rb1 86.78(16) . . ?
O6 C44 H44A 109.9 . . ?
C43 C44 H44A 109.9 . . ?
Rb1 C44 H44A 162.5 . . ?
O6 C44 H44B 109.9 . . ?
C43 C44 H44B 109.9 . . ?
Rb1 C44 H44B 69.1 . . ?
H44A C44 H44B 108.3 . . ?
O6 C45 C46 107.7(3) . . ?
O6 C45 H45A 110.2 . . ?
C46 C45 H45A 110.2 . . ?
O6 C45 H45B 110.2 . . ?
C46 C45 H45B 110.2 . . ?
H45A C45 H45B 108.5 . . ?
O7 C46 C45 111.7(3) . . ?
O7 C46 H46A 109.3 . . ?
C45 C46 H46A 109.3 . . ?
O7 C46 H46B 109.3 . . ?
C45 C46 H46B 109.3 . . ?
H46A C46 H46B 107.9 . . ?
O7 C47 C48 114.1(3) . . ?
O7 C47 Rb1 46.97(16) . . ?
C48 C47 Rb1 100.5(2) . . ?
O7 C47 H47A 108.7 . . ?
C48 C47 H47A 108.7 . . ?
Rb1 C47 H47A 148.8 . . ?
O7 C47 H47B 108.7 . . ?
C48 C47 H47B 108.7 . . ?
Rb1 C47 H47B 71.7 . . ?
H47A C47 H47B 107.6 . . ?
O8 C48 C47 110.2(3) . . ?
O8 C48 H48A 109.6 . . ?
C47 C48 H48A 109.6 . . ?
O8 C48 H48B 109.6 . . ?
C47 C48 H48B 109.6 . . ?
H48A C48 H48B 108.1 . . ?
O8 C49 C50 109.9(2) . . ?
O8 C49 H49A 109.7 . . ?
C50 C49 H49A 109.7 . . ?
O8 C49 H49B 109.7 . . ?
C50 C49 H49B 109.7 . . ?
H49A C49 H49B 108.2 . . ?
O9 C50 C49 109.3(2) . . ?
O9 C50 H50A 109.8 . . ?
C49 C50 H50A 109.8 . . ?
O9 C50 H50B 109.8 . . ?
C49 C50 H50B 109.8 . . ?
H50A C50 H50B 108.3 . . ?
O9 C51 C52 114.2(2) . . ?
O9 C51 H51A 108.7 . . ?
C52 C51 H51A 108.7 . . ?
O9 C51 H51B 108.7 . . ?
C52 C51 H51B 108.7 . . ?
H51A C51 H51B 107.6 . . ?
O10 C52 C51 109.2(2) . . ?
O10 C52 H52A 109.8 . . ?
C51 C52 H52A 109.8 . . ?
O10 C52 H52B 109.8 . . ?
C51 C52 H52B 109.8 . . ?
H52A C52 H52B 108.3 . . ?
O11 C53 Rb1 44.50(18) . . ?
O11 C53 H53A 109.5 . . ?
Rb1 C53 H53A 154.0 . . ?
O11 C53 H53B 109.5 . . ?
Rb1 C53 H53B 84.7 . . ?
H53A C53 H53B 109.5 . . ?
O11 C53 H53C 109.5 . . ?
Rb1 C53 H53C 84.7 . . ?
H53A C53 H53C 109.5 . . ?
H53B C53 H53C 109.5 . . ?
Cl3 C54 Cl1 112.0(2) . . ?
Cl3 C54 Cl2 110.6(2) . . ?
Cl1 C54 Cl2 110.10(19) . . ?
Cl3 C54 H54A 108.0 . . ?
Cl1 C54 H54A 108.0 . . ?
Cl2 C54 H54A 108.0 . . ?

loop_
_geom_bond_atom_site_label_1
_geom_bond_atom_site_label_2
_geom_bond_distance
_geom_bond_site_symmetry_2
_geom_bond_publ_flag
Rb1 O11 2.879(3) . ?
Rb1 O5 2.9114(17) . ?
Rb1 O7 2.924(2) . ?
Rb1 O1 3.0797(18) . ?
Rb1 O10 3.1052(17) . ?
Rb1 O6 3.143(2) . ?
Rb1 C31 3.449(2) . ?
Rb1 O8 3.551(2) . ?
Rb1 O4 3.6052(19) . ?
Rb1 C44 3.667(3) . ?
Rb1 C47 3.708(4) . ?
Rb1 C53 3.710(4) . ?
O1 C1 1.362(3) . ?
O1 H1A 0.7193 . ?
O2 C7 1.355(3) . ?
O2 H2A 1.1009 . ?
O3 C13 1.347(3) . ?
O3 H2A 1.3046 . ?
O4 C19 1.365(3) . ?
O4 H5B 0.7565 . ?
O5 C25 1.395(3) . ?
O5 C43 1.435(3) . ?
O6 C44 1.420(4) . ?
O6 C45 1.428(4) . ?
O7 C46 1.416(4) . ?
O7 C47 1.433(4) . ?
O8 C48 1.423(4) . ?
O8 C49 1.423(4) . ?
O9 C50 1.417(3) . ?
O9 C51 1.423(3) . ?
O10 C31 1.399(3) . ?
O10 C52 1.440(3) . ?
O11 C53 1.411(5) . ?
O11 H1 0.8400 . ?
C1 C2 1.399(4) . ?
C1 C6 1.400(4) . ?
C2 C3 1.387(4) . ?
C2 C42 1.508(4) . ?
C3 C4 1.382(4) . ?
C3 H3A 0.9500 . ?
C4 C5 1.376(4) . ?
C4 H4A 0.9500 . ?
C5 C6 1.394(4) . ?
C5 H5A 0.9500 . ?
C6 C37 1.512(4) . ?
C7 C8 1.401(4) . ?
C7 C12 1.401(4) . ?
C8 C9 1.394(4) . ?
C8 C37 1.507(4) . ?
C9 C10 1.372(4) . ?
C9 H9A 0.9500 . ?
C10 C11 1.390(4) . ?
C10 H10A 0.9500 . ?
C11 C12 1.389(4) . ?
C11 H11A 0.9500 . ?
C12 C38 1.508(4) . ?
C13 C18 1.402(4) . ?
C13 C14 1.403(4) . ?
C14 C15 1.385(4) . ?
C14 C38 1.509(4) . ?
C15 C16 1.383(4) . ?
C15 H15A 0.9500 . ?
C16 C17 1.382(4) . ?
C16 H16A 0.9500 . ?
C17 C18 1.388(4) . ?
C17 H17A 0.9500 . ?
C18 C39 1.509(4) . ?
C19 C24 1.395(4) . ?
C19 C20 1.397(4) . ?
C20 C21 1.390(4) . ?
C20 C39 1.516(4) . ?
C21 C22 1.374(4) . ?
C21 H21A 0.9500 . ?
C22 C23 1.383(4) . ?
C22 H22A 0.9500 . ?
C23 C24 1.388(4) . ?
C23 H23A 0.9500 . ?
C24 C40 1.506(4) . ?
C25 C26 1.390(4) . ?
C25 C30 1.397(4) . ?
C26 C27 1.394(4) . ?
C26 C40 1.518(4) . ?
C27 C28 1.377(4) . ?
C27 H27A 0.9500 . ?
C28 C29 1.377(4) . ?
C28 H28A 0.9500 . ?
C29 C30 1.394(4) . ?
C29 H29A 0.9500 . ?
C30 C41 1.517(4) . ?
C31 C36 1.391(4) . ?
C31 C32 1.396(4) . ?
C32 C33 1.396(4) . ?
C32 C41 1.514(4) . ?
C33 C34 1.367(4) . ?
C33 H33A 0.9500 . ?
C34 C35 1.390(4) . ?
C34 H34A 0.9500 . ?
C35 C36 1.387(4) . ?
C35 H35A 0.9500 . ?
C36 C42 1.519(4) . ?
C37 H37A 0.9900 . ?
C37 H37B 0.9900 . ?
C38 H38A 0.9900 . ?
C38 H38B 0.9900 . ?
C39 H39A 0.9900 . ?
C39 H39B 0.9900 . ?
C40 H40A 0.9900 . ?
C40 H40B 0.9900 . ?
C41 H41A 0.9900 . ?
C41 H41B 0.9900 . ?
C42 H42A 0.9900 . ?
C42 H42B 0.9900 . ?
C43 C44 1.489(4) . ?
C43 H43A 0.9900 . ?
C43 H43B 0.9900 . ?
C44 H44A 0.9900 . ?
C44 H44B 0.9900 . ?
C45 C46 1.483(5) . ?
C45 H45A 0.9900 . ?
C45 H45B 0.9900 . ?
C46 H46A 0.9900 . ?
C46 H46B 0.9900 . ?
C47 C48 1.488(5) . ?
C47 H47A 0.9900 . ?
C47 H47B 0.9900 . ?
C48 H48A 0.9900 . ?
C48 H48B 0.9900 . ?
C49 C50 1.491(4) . ?
C49 H49A 0.9900 . ?
C49 H49B 0.9900 . ?
C50 H50A 0.9900 . ?
C50 H50B 0.9900 . ?
C51 C52 1.503(4) . ?
C51 H51A 0.9900 . ?
C51 H51B 0.9900 . ?
C52 H52A 0.9900 . ?
C52 H52B 0.9900 . ?
C53 H53A 0.9800 . ?
C53 H53B 0.9800 . ?
C53 H53C 0.9800 . ?
C54 Cl3 1.739(4) . ?
C54 Cl1 1.746(4) . ?
C54 Cl2 1.768(4) . ?
C54 H54A 1.0000 . ?
